data_4081595
loop_
_publ_author_name
'Thirumoorthi, Ramalingam'
'Chivers, Tristram'
'Gendy, Chris'
'Vargas-Baca, Ignacio'

_publ_section_title
;
 CH--NH Tautomerism in the Products of the Reactions of the Methanide
 [HC(PPh2NSiMe3)2]&#x2212;with Pnictogen and Tellurium Iodides
;
_journal_issue 19
_journal_name_full Organometallics
_journal_page_first 5360
_journal_paper_doi 10.1021/om400649c
_journal_volume 32
_journal_year 2013
_chemical_formula_moiety 'C31 H39 As I2 N2 P2 Si2, C7 H8'
_chemical_formula_sum 'C38 H47 As I2 N2 P2 Si2'
_chemical_formula_weight 978.62
_chemical_name_systematic
; 
 ? 
;
_space_group_IT_number 2
_symmetry_cell_setting triclinic
_symmetry_space_group_name_Hall '-P 1'
_symmetry_space_group_name_H-M 'P -1'
_atom_sites_solution_hydrogens geom
_atom_sites_solution_primary direct
_atom_sites_solution_secondary difmap
_cell_angle_alpha 78.4930(10)
_cell_angle_beta 80.0710(10)
_cell_angle_gamma 76.3930(10)
_cell_formula_units_Z 2
_cell_length_a 9.7450(2)
_cell_length_b 11.3320(3)
_cell_length_c 19.8280(5)
_cell_measurement_reflns_used 16689
_cell_measurement_temperature 123(2)
_cell_measurement_theta_max 27.6
_cell_measurement_theta_min 2.0
_cell_volume 2067.20(9)
_computing_cell_refinement 'DENZO (Otwinowski & Minor 1997)'
_computing_data_collection 'Collect (Nonius, 1999)'
_computing_data_reduction 'Scalepack (Otwinowski & Minor 1997)'
_computing_molecular_graphics 'ORTEP-3 for Windows (Farrugia, 1997)'
_computing_publication_material 'SHELXL97 (Sheldrick, 2008)'
_computing_structure_refinement 'SHELXL-97 (Sheldrick, 2008)'
_computing_structure_solution 'SHELXS-97 (Sheldrick, 2008)'
_diffrn_ambient_temperature 123(2)
_diffrn_measured_fraction_theta_full 0.977
_diffrn_measured_fraction_theta_max 0.977
_diffrn_measurement_device_type 'KappaCCD (Nonius, FR540C)'
_diffrn_measurement_method 'phi\omega scans'
_diffrn_radiation_monochromator 'horizonally mounted graphite crystal'
_diffrn_radiation_source 'Enraf Nonius FR590D, fine-focus sealed tube'
_diffrn_radiation_type MoK\a
_diffrn_radiation_wavelength 0.71073
_diffrn_reflns_av_R_equivalents 0.0331
_diffrn_reflns_av_sigmaI/netI 0.0424
_diffrn_reflns_limit_h_max 11
_diffrn_reflns_limit_h_min -12
_diffrn_reflns_limit_k_max 14
_diffrn_reflns_limit_k_min -14
_diffrn_reflns_limit_l_max 25
_diffrn_reflns_limit_l_min -25
_diffrn_reflns_number 16682
_diffrn_reflns_theta_full 27.60
_diffrn_reflns_theta_max 27.60
_diffrn_reflns_theta_min 1.99
_exptl_absorpt_coefficient_mu 2.479
_exptl_absorpt_correction_T_max 0.8456
_exptl_absorpt_correction_T_min 0.6639
_exptl_absorpt_correction_type integration
_exptl_absorpt_process_details 'SADABS (SHELXTL-NT v5.1, Bruker)'
_exptl_crystal_colour yellow
_exptl_crystal_density_diffrn 1.572
_exptl_crystal_density_method 'not measured'
_exptl_crystal_description block
_exptl_crystal_F_000 972
_exptl_crystal_size_max 0.18
_exptl_crystal_size_mid 0.14
_exptl_crystal_size_min 0.07
_refine_diff_density_max 0.823
_refine_diff_density_min -0.510
_refine_diff_density_rms 0.122
_refine_ls_extinction_method none
_refine_ls_goodness_of_fit_ref 1.090
_refine_ls_hydrogen_treatment mixed
_refine_ls_matrix_type full
_refine_ls_number_parameters 435
_refine_ls_number_reflns 9374
_refine_ls_number_restraints 0
_refine_ls_restrained_S_all 1.090
_refine_ls_R_factor_all 0.0520
_refine_ls_R_factor_gt 0.0428
_refine_ls_shift/su_max 0.001
_refine_ls_shift/su_mean 0.000
_refine_ls_structure_factor_coef Fsqd
_refine_ls_weighting_details 'calc w=1/[\s^2^(Fo^2^)+(0.0053P)^2^+10.0017P] where P=(Fo^2^+2Fc^2^)/3'
_refine_ls_weighting_scheme calc
_refine_ls_wR_factor_gt 0.0845
_refine_ls_wR_factor_ref 0.0894
_reflns_number_gt 8181
_reflns_number_total 9374
_reflns_threshold_expression >2sigma(I)
_cod_data_source_file om400649c_si_001.cif
_cod_data_source_block compound[(t-AsI2)2]
_cod_original_sg_symbol_H-M 'P -1 '
_cod_database_code 4081595

loop_
_symmetry_equiv_pos_as_xyz
'x, y, z'
'-x, -y, -z'

loop_
_atom_site_label
_atom_site_type_symbol
_atom_site_fract_x
_atom_site_fract_y
_atom_site_fract_z
_atom_site_U_iso_or_equiv
_atom_site_adp_type
_atom_site_occupancy
_atom_site_symmetry_multiplicity
_atom_site_calc_flag
_atom_site_refinement_flags
As1 As 0.26534(4) 0.48053(4) 0.69562(2) 0.01689(9) Uani 1 1 d .
I1 I 0.21974(3) 0.62245(3) 0.567228(14) 0.02591(7) Uani 1 1 d .
I2 I 0.46333(3) 0.32054(3) 0.817275(15) 0.02773(8) Uani 1 1 d .
P1 P 0.01180(10) 0.43983(9) 0.75084(5) 0.01536(19) Uani 1 1 d .
P2 P 0.21832(11) 0.20998(9) 0.69299(5) 0.0158(2) Uani 1 1 d .
Si1 Si 0.04705(12) 0.70039(10) 0.77021(6) 0.0184(2) Uani 1 1 d .
Si2 Si 0.53150(12) 0.10660(11) 0.62998(6) 0.0211(2) Uani 1 1 d .
N1 N 0.0946(3) 0.5524(3) 0.74787(17) 0.0161(7) Uani 1 1 d .
N2 N 0.3914(4) 0.1823(4) 0.6856(2) 0.0213(8) Uani 1 1 d .
H2A H 0.414(6) 0.209(6) 0.711(3) 0.046(19) Uiso 1 1 d .
C1 C -0.1469(4) 0.4909(4) 0.7098(2) 0.0175(8) Uani 1 1 d .
C2 C -0.2649(4) 0.5683(4) 0.7398(2) 0.0211(8) Uani 1 1 d .
H2 H -0.2642 0.5893 0.7828 0.025 Uiso 1 1 calc R
C3 C -0.3833(4) 0.6138(4) 0.7051(2) 0.0237(9) Uani 1 1 d .
H3 H -0.4619 0.6659 0.7248 0.028 Uiso 1 1 calc R
C4 C -0.3853(5) 0.5821(4) 0.6414(2) 0.0284(10) Uani 1 1 d .
H4 H -0.4649 0.6131 0.6183 0.034 Uiso 1 1 calc R
C5 C -0.2693(5) 0.5046(5) 0.6125(3) 0.0317(10) Uani 1 1 d .
H5 H -0.2709 0.4826 0.5700 0.038 Uiso 1 1 calc R
C6 C -0.1501(5) 0.4591(4) 0.6464(2) 0.0247(9) Uani 1 1 d .
H6 H -0.0718 0.4070 0.6264 0.030 Uiso 1 1 calc R
C7 C -0.0416(4) 0.3768(4) 0.8390(2) 0.0174(8) Uani 1 1 d .
C8 C -0.1716(5) 0.3409(4) 0.8606(2) 0.0219(9) Uani 1 1 d .
H8 H -0.2333 0.3471 0.8286 0.026 Uiso 1 1 calc R
C9 C -0.2089(5) 0.2959(4) 0.9301(2) 0.0294(10) Uani 1 1 d .
H9 H -0.2961 0.2727 0.9447 0.035 Uiso 1 1 calc R
C10 C -0.1172(5) 0.2856(4) 0.9775(2) 0.0313(11) Uani 1 1 d .
H10 H -0.1436 0.2569 1.0242 0.038 Uiso 1 1 calc R
C11 C 0.0139(5) 0.3174(5) 0.9565(2) 0.0316(11) Uani 1 1 d .
H11 H 0.0763 0.3082 0.9886 0.038 Uiso 1 1 calc R
C12 C 0.0522(5) 0.3631(4) 0.8872(2) 0.0240(9) Uani 1 1 d .
H12 H 0.1404 0.3847 0.8729 0.029 Uiso 1 1 calc R
C13 C 0.1744(4) 0.1713(4) 0.6167(2) 0.0185(8) Uani 1 1 d .
C14 C 0.1580(4) 0.2604(4) 0.5582(2) 0.0217(8) Uani 1 1 d .
H14 H 0.1628 0.3409 0.5596 0.026 Uiso 1 1 calc R
C15 C 0.1344(4) 0.2298(4) 0.4975(2) 0.0257(9) Uani 1 1 d .
H15 H 0.1213 0.2899 0.4584 0.031 Uiso 1 1 calc R
C16 C 0.1303(5) 0.1096(4) 0.4954(2) 0.0258(9) Uani 1 1 d .
H16 H 0.1169 0.0889 0.4543 0.031 Uiso 1 1 calc R
C17 C 0.1457(5) 0.0199(4) 0.5533(2) 0.0249(9) Uani 1 1 d .
H17 H 0.1412 -0.0606 0.5517 0.030 Uiso 1 1 calc R
C18 C 0.1682(4) 0.0512(4) 0.6144(2) 0.0213(8) Uani 1 1 d .
H18 H 0.1792 -0.0087 0.6537 0.026 Uiso 1 1 calc R
C19 C 0.1399(4) 0.1152(4) 0.7663(2) 0.0189(8) Uani 1 1 d .
C20 C 0.0012(5) 0.1011(4) 0.7686(2) 0.0243(9) Uani 1 1 d .
H20 H -0.0465 0.1311 0.7299 0.029 Uiso 1 1 calc R
C21 C -0.0656(5) 0.0420(4) 0.8290(3) 0.0325(11) Uani 1 1 d .
H21 H -0.1585 0.0325 0.8309 0.039 Uiso 1 1 calc R
C22 C 0.0045(6) -0.0022(4) 0.8857(3) 0.0368(12) Uani 1 1 d .
H22 H -0.0409 -0.0420 0.9259 0.044 Uiso 1 1 calc R
C23 C 0.1411(6) 0.0114(5) 0.8838(3) 0.0377(12) Uani 1 1 d .
H23 H 0.1878 -0.0195 0.9228 0.045 Uiso 1 1 calc R
C24 C 0.2106(5) 0.0710(4) 0.8242(2) 0.0290(10) Uani 1 1 d .
H24 H 0.3029 0.0811 0.8232 0.035 Uiso 1 1 calc R
C25 C 0.1554(4) 0.3592(4) 0.7035(2) 0.0171(8) Uani 1 1 d .
C26 C -0.0651(5) 0.8080(4) 0.7083(2) 0.0279(10) Uani 1 1 d .
H26A H -0.0156 0.8088 0.6620 0.042 Uiso 1 1 calc R
H26B H -0.0850 0.8893 0.7197 0.042 Uiso 1 1 calc R
H26C H -0.1529 0.7817 0.7111 0.042 Uiso 1 1 calc R
C27 C -0.0484(5) 0.6887(4) 0.8596(2) 0.0266(9) Uani 1 1 d .
H27A H -0.1310 0.6550 0.8617 0.040 Uiso 1 1 calc R
H27B H -0.0774 0.7691 0.8725 0.040 Uiso 1 1 calc R
H27C H 0.0135 0.6360 0.8911 0.040 Uiso 1 1 calc R
C28 C 0.2198(4) 0.7474(4) 0.7644(3) 0.0252(9) Uani 1 1 d .
H28A H 0.2781 0.6893 0.7956 0.038 Uiso 1 1 calc R
H28B H 0.2026 0.8277 0.7769 0.038 Uiso 1 1 calc R
H28C H 0.2677 0.7494 0.7178 0.038 Uiso 1 1 calc R
C29 C 0.6931(5) 0.1459(5) 0.6502(3) 0.0372(12) Uani 1 1 d .
H29A H 0.6878 0.2329 0.6370 0.056 Uiso 1 1 calc R
H29B H 0.7763 0.1024 0.6250 0.056 Uiso 1 1 calc R
H29C H 0.6985 0.1226 0.6991 0.056 Uiso 1 1 calc R
C30 C 0.5088(5) 0.1614(5) 0.5373(2) 0.0345(11) Uani 1 1 d .
H30A H 0.4334 0.1299 0.5265 0.052 Uiso 1 1 calc R
H30B H 0.5958 0.1329 0.5088 0.052 Uiso 1 1 calc R
H30C H 0.4853 0.2498 0.5287 0.052 Uiso 1 1 calc R
C31 C 0.5403(5) -0.0611(4) 0.6515(3) 0.0314(10) Uani 1 1 d .
H31A H 0.5577 -0.0897 0.6988 0.047 Uiso 1 1 calc R
H31B H 0.6163 -0.1024 0.6212 0.047 Uiso 1 1 calc R
H31C H 0.4517 -0.0783 0.6455 0.047 Uiso 1 1 calc R
C32 C 0.5412(5) 0.7201(4) 0.9156(2) 0.0285(10) Uani 1 1 d .
C33 C 0.5347(5) 0.8189(5) 0.8608(3) 0.0352(11) Uani 1 1 d .
H33 H 0.5052 0.8121 0.8198 0.042 Uiso 1 1 calc R
C34 C 0.5712(6) 0.9266(5) 0.8664(3) 0.0408(13) Uani 1 1 d .
H34 H 0.5660 0.9916 0.8294 0.049 Uiso 1 1 calc R
C35 C 0.6154(6) 0.9384(5) 0.9265(3) 0.0416(13) Uani 1 1 d .
H35 H 0.6405 1.0108 0.9303 0.050 Uiso 1 1 calc R
C36 C 0.6220(5) 0.8411(5) 0.9810(3) 0.0390(12) Uani 1 1 d .
H36 H 0.6504 0.8486 1.0221 0.047 Uiso 1 1 calc R
C37 C 0.5872(5) 0.7343(5) 0.9754(3) 0.0356(11) Uani 1 1 d .
H37 H 0.5945 0.6693 1.0124 0.043 Uiso 1 1 calc R
C38 C 0.4996(6) 0.6045(5) 0.9107(3) 0.0384(12) Uani 1 1 d .
H38A H 0.5719 0.5353 0.9260 0.058 Uiso 1 1 calc R
H38B H 0.4893 0.6044 0.8635 0.058 Uiso 1 1 calc R
H38C H 0.4108 0.5991 0.9396 0.058 Uiso 1 1 calc R

loop_
_atom_site_aniso_label
_atom_site_aniso_U_11
_atom_site_aniso_U_22
_atom_site_aniso_U_33
_atom_site_aniso_U_23
_atom_site_aniso_U_13
_atom_site_aniso_U_12
As1 0.01539(19) 0.01632(19) 0.0195(2) -0.00287(15) -0.00171(15) -0.00485(15)
I1 0.03142(15) 0.02613(15) 0.01946(14) 0.00100(11) -0.00427(11) -0.00793(12)
I2 0.02857(15) 0.03570(17) 0.02459(15) -0.00373(12) -0.00814(12) -0.01553(12)
P1 0.0144(4) 0.0151(5) 0.0169(5) -0.0036(4) -0.0022(4) -0.0029(4)
P2 0.0147(5) 0.0145(5) 0.0190(5) -0.0034(4) -0.0029(4) -0.0034(4)
Si1 0.0193(5) 0.0156(5) 0.0219(6) -0.0053(4) -0.0035(4) -0.0042(4)
Si2 0.0165(5) 0.0195(5) 0.0263(6) -0.0044(5) -0.0008(5) -0.0027(4)
N1 0.0153(15) 0.0130(15) 0.0200(17) -0.0048(13) 0.0005(13) -0.0030(12)
N2 0.0161(17) 0.0252(19) 0.026(2) -0.0102(16) -0.0052(15) -0.0050(14)
C1 0.0172(18) 0.0143(18) 0.021(2) -0.0019(15) -0.0027(15) -0.0037(15)
C2 0.022(2) 0.0194(19) 0.023(2) -0.0068(16) -0.0040(17) -0.0034(16)
C3 0.0118(18) 0.024(2) 0.032(2) -0.0032(18) -0.0018(17) 0.0001(16)
C4 0.022(2) 0.033(2) 0.030(2) 0.0036(19) -0.0110(19) -0.0081(19)
C5 0.032(2) 0.040(3) 0.026(2) -0.005(2) -0.011(2) -0.008(2)
C6 0.021(2) 0.028(2) 0.027(2) -0.0081(18) -0.0075(18) -0.0026(17)
C7 0.0182(18) 0.0144(18) 0.0197(19) -0.0033(15) -0.0020(15) -0.0039(15)
C8 0.023(2) 0.0167(19) 0.025(2) -0.0013(16) -0.0055(17) -0.0019(16)
C9 0.024(2) 0.032(2) 0.027(2) -0.0017(19) 0.0065(18) -0.0053(19)
C10 0.036(3) 0.033(3) 0.017(2) 0.0037(18) 0.0010(19) -0.001(2)
C11 0.026(2) 0.044(3) 0.023(2) -0.003(2) -0.0057(19) -0.003(2)
C12 0.024(2) 0.029(2) 0.020(2) -0.0019(17) -0.0054(17) -0.0073(18)
C13 0.0137(17) 0.021(2) 0.022(2) -0.0069(16) -0.0022(15) -0.0035(15)
C14 0.022(2) 0.0173(19) 0.025(2) -0.0041(16) -0.0041(17) -0.0007(16)
C15 0.020(2) 0.031(2) 0.025(2) -0.0050(18) -0.0050(17) -0.0009(18)
C16 0.023(2) 0.036(2) 0.025(2) -0.0158(19) -0.0044(18) -0.0072(19)
C17 0.025(2) 0.024(2) 0.031(2) -0.0151(18) -0.0015(18) -0.0073(18)
C18 0.021(2) 0.021(2) 0.022(2) -0.0068(16) 0.0003(16) -0.0042(16)
C19 0.025(2) 0.0145(18) 0.0186(19) -0.0050(15) -0.0005(16) -0.0069(16)
C20 0.023(2) 0.023(2) 0.028(2) -0.0087(18) -0.0003(18) -0.0059(17)
C21 0.029(2) 0.030(2) 0.036(3) -0.007(2) 0.012(2) -0.012(2)
C22 0.058(3) 0.025(2) 0.026(2) -0.0028(19) 0.008(2) -0.016(2)
C23 0.063(4) 0.027(2) 0.027(3) 0.002(2) -0.013(2) -0.017(2)
C24 0.037(3) 0.022(2) 0.031(2) -0.0021(18) -0.009(2) -0.0095(19)
C25 0.0154(18) 0.0168(18) 0.0196(19) -0.0025(15) -0.0010(15) -0.0056(15)
C26 0.029(2) 0.018(2) 0.035(3) -0.0008(18) -0.010(2) 0.0000(18)
C27 0.032(2) 0.024(2) 0.025(2) -0.0102(18) 0.0033(19) -0.0076(18)
C28 0.020(2) 0.021(2) 0.038(3) -0.0076(18) -0.0064(18) -0.0060(17)
C29 0.023(2) 0.035(3) 0.054(3) -0.012(2) -0.004(2) -0.004(2)
C30 0.024(2) 0.046(3) 0.027(2) -0.002(2) 0.0051(19) -0.004(2)
C31 0.028(2) 0.023(2) 0.038(3) -0.006(2) 0.000(2) 0.0020(19)
C32 0.023(2) 0.032(2) 0.027(2) -0.0062(19) 0.0016(18) -0.0017(19)
C33 0.032(3) 0.041(3) 0.031(3) -0.001(2) -0.006(2) -0.007(2)
C34 0.036(3) 0.035(3) 0.045(3) 0.000(2) 0.004(2) -0.005(2)
C35 0.036(3) 0.035(3) 0.053(3) -0.015(2) 0.009(3) -0.009(2)
C36 0.031(3) 0.052(3) 0.035(3) -0.015(2) 0.001(2) -0.007(2)
C37 0.031(3) 0.044(3) 0.026(2) -0.001(2) 0.002(2) -0.006(2)
C38 0.044(3) 0.037(3) 0.033(3) -0.006(2) 0.002(2) -0.009(2)

loop_
_atom_type_symbol
_atom_type_description
_atom_type_scat_dispersion_real
_atom_type_scat_dispersion_imag
_atom_type_scat_source
C C 0.0033 0.0016 'International Tables Vol C Tables 4.2.6.8 and 6.1.1.4'
H H 0.0000 0.0000 'International Tables Vol C Tables 4.2.6.8 and 6.1.1.4'
N N 0.0061 0.0033 'International Tables Vol C Tables 4.2.6.8 and 6.1.1.4'
Si Si 0.0817 0.0704 'International Tables Vol C Tables 4.2.6.8 and 6.1.1.4'
P P 0.1023 0.0942 'International Tables Vol C Tables 4.2.6.8 and 6.1.1.4'
As As 0.0499 2.0058 'International Tables Vol C Tables 4.2.6.8 and 6.1.1.4'
I I -0.4742 1.8119 'International Tables Vol C Tables 4.2.6.8 and 6.1.1.4'

loop_
_geom_angle_atom_site_label_1
_geom_angle_atom_site_label_2
_geom_angle_atom_site_label_3
_geom_angle
N1 As1 C25 79.43(16)
N1 As1 P1 38.63(10)
C25 As1 P1 40.80(12)
N1 As1 I1 98.00(10)
C25 As1 I1 103.03(12)
P1 As1 I1 103.74(3)
N1 P1 C25 92.19(18)
N1 P1 C7 110.33(18)
C25 P1 C7 119.54(19)
N1 P1 C1 112.42(17)
C25 P1 C1 115.16(19)
C7 P1 C1 106.62(19)
N1 P1 As1 45.99(11)
C25 P1 As1 46.20(13)
C7 P1 As1 127.15(14)
C1 P1 As1 125.68(14)
N2 P2 C25 108.2(2)
N2 P2 C19 113.2(2)
C25 P2 C19 107.72(19)
N2 P2 C13 106.38(19)
C25 P2 C13 114.83(19)
C19 P2 C13 106.61(19)
N1 Si1 C27 108.13(18)
N1 Si1 C26 110.81(19)
C27 Si1 C26 111.0(2)
N1 Si1 C28 104.44(18)
C27 Si1 C28 111.9(2)
C26 Si1 C28 110.3(2)
N2 Si2 C31 109.3(2)
N2 Si2 C30 111.9(2)
C31 Si2 C30 109.9(2)
N2 Si2 C29 103.7(2)
C31 Si2 C29 110.9(2)
C30 Si2 C29 110.9(2)
P1 N1 Si1 135.9(2)
P1 N1 As1 95.38(16)
Si1 N1 As1 128.12(19)
P2 N2 Si2 134.9(2)
P2 N2 H2A 110(5)
Si2 N2 H2A 115(5)
C6 C1 C2 119.7(4)
C6 C1 P1 120.1(3)
C2 C1 P1 120.1(3)
C3 C2 C1 119.4(4)
C3 C2 H2 120.3
C1 C2 H2 120.3
C4 C3 C2 120.6(4)
C4 C3 H3 119.7
C2 C3 H3 119.7
C5 C4 C3 119.7(4)
C5 C4 H4 120.1
C3 C4 H4 120.1
C4 C5 C6 120.4(4)
C4 C5 H5 119.8
C6 C5 H5 119.8
C1 C6 C5 120.3(4)
C1 C6 H6 119.9
C5 C6 H6 119.9
C8 C7 C12 119.5(4)
C8 C7 P1 122.5(3)
C12 C7 P1 118.0(3)
C9 C8 C7 119.9(4)
C9 C8 H8 120.0
C7 C8 H8 120.0
C10 C9 C8 120.1(4)
C10 C9 H9 119.9
C8 C9 H9 119.9
C9 C10 C11 120.6(4)
C9 C10 H10 119.7
C11 C10 H10 119.7
C10 C11 C12 119.9(4)
C10 C11 H11 120.1
C12 C11 H11 120.1
C11 C12 C7 120.0(4)
C11 C12 H12 120.0
C7 C12 H12 120.0
C14 C13 C18 119.9(4)
C14 C13 P2 119.4(3)
C18 C13 P2 120.6(3)
C13 C14 C15 120.0(4)
C13 C14 H14 120.0
C15 C14 H14 120.0
C16 C15 C14 119.7(4)
C16 C15 H15 120.1
C14 C15 H15 120.1
C17 C16 C15 121.0(4)
C17 C16 H16 119.5
C15 C16 H16 119.5
C16 C17 C18 119.1(4)
C16 C17 H17 120.4
C18 C17 H17 120.4
C13 C18 C17 120.3(4)
C13 C18 H18 119.9
C17 C18 H18 119.9
C24 C19 C20 120.1(4)
C24 C19 P2 119.5(3)
C20 C19 P2 119.8(3)
C21 C20 C19 119.5(4)
C21 C20 H20 120.2
C19 C20 H20 120.2
C22 C21 C20 120.2(5)
C22 C21 H21 119.9
C20 C21 H21 119.9
C21 C22 C23 120.6(5)
C21 C22 H22 119.7
C23 C22 H22 119.7
C22 C23 C24 120.5(5)
C22 C23 H23 119.7
C24 C23 H23 119.7
C19 C24 C23 119.0(5)
C19 C24 H24 120.5
C23 C24 H24 120.5
P2 C25 P1 136.3(2)
P2 C25 As1 126.5(2)
P1 C25 As1 93.00(19)
Si1 C26 H26A 109.5
Si1 C26 H26B 109.5
H26A C26 H26B 109.5
Si1 C26 H26C 109.5
H26A C26 H26C 109.5
H26B C26 H26C 109.5
Si1 C27 H27A 109.5
Si1 C27 H27B 109.5
H27A C27 H27B 109.5
Si1 C27 H27C 109.5
H27A C27 H27C 109.5
H27B C27 H27C 109.5
Si1 C28 H28A 109.5
Si1 C28 H28B 109.5
H28A C28 H28B 109.5
Si1 C28 H28C 109.5
H28A C28 H28C 109.5
H28B C28 H28C 109.5
Si2 C29 H29A 109.5
Si2 C29 H29B 109.5
H29A C29 H29B 109.5
Si2 C29 H29C 109.5
H29A C29 H29C 109.5
H29B C29 H29C 109.5
Si2 C30 H30A 109.5
Si2 C30 H30B 109.5
H30A C30 H30B 109.5
Si2 C30 H30C 109.5
H30A C30 H30C 109.5
H30B C30 H30C 109.5
Si2 C31 H31A 109.5
Si2 C31 H31B 109.5
H31A C31 H31B 109.5
Si2 C31 H31C 109.5
H31A C31 H31C 109.5
H31B C31 H31C 109.5
C37 C32 C33 117.3(5)
C37 C32 C38 121.0(5)
C33 C32 C38 121.7(5)
C34 C33 C32 121.1(5)
C34 C33 H33 119.5
C32 C33 H33 119.5
C35 C34 C33 120.4(5)
C35 C34 H34 119.8
C33 C34 H34 119.8
C34 C35 C36 119.0(5)
C34 C35 H35 120.5
C36 C35 H35 120.5
C37 C36 C35 120.8(5)
C37 C36 H36 119.6
C35 C36 H36 119.6
C36 C37 C32 121.5(5)
C36 C37 H37 119.3
C32 C37 H37 119.3
C32 C38 H38A 109.5
C32 C38 H38B 109.5
H38A C38 H38B 109.5
C32 C38 H38C 109.5
H38A C38 H38C 109.5
H38B C38 H38C 109.5

loop_
_geom_bond_atom_site_label_1
_geom_bond_atom_site_label_2
_geom_bond_distance
As1 N1 1.900(3)
As1 C25 1.901(4)
As1 P1 2.6302(11)
As1 I1 2.7722(5)
P1 N1 1.649(3)
P1 C25 1.721(4)
P1 C7 1.789(4)
P1 C1 1.793(4)
P2 N2 1.628(4)
P2 C25 1.699(4)
P2 C19 1.797(4)
P2 C13 1.800(4)
Si1 N1 1.756(3)
Si1 C27 1.850(4)
Si1 C26 1.851(4)
Si1 C28 1.860(4)
Si2 N2 1.767(4)
Si2 C31 1.847(5)
Si2 C30 1.852(5)
Si2 C29 1.860(5)
N2 H2A 0.73(6)
C1 C6 1.382(6)
C1 C2 1.394(6)
C2 C3 1.386(6)
C2 H2 0.9300
C3 C4 1.385(6)
C3 H3 0.9300
C4 C5 1.374(7)
C4 H4 0.9300
C5 C6 1.384(6)
C5 H5 0.9300
C6 H6 0.9300
C7 C8 1.392(6)
C7 C12 1.397(6)
C8 C9 1.387(6)
C8 H8 0.9300
C9 C10 1.376(7)
C9 H9 0.9300
C10 C11 1.382(7)
C10 H10 0.9300
C11 C12 1.386(6)
C11 H11 0.9300
C12 H12 0.9300
C13 C14 1.382(6)
C13 C18 1.387(6)
C14 C15 1.386(6)
C14 H14 0.9300
C15 C16 1.381(6)
C15 H15 0.9300
C16 C17 1.377(6)
C16 H16 0.9300
C17 C18 1.393(6)
C17 H17 0.9300
C18 H18 0.9300
C19 C24 1.388(6)
C19 C20 1.390(6)
C20 C21 1.388(6)
C20 H20 0.9300
C21 C22 1.363(7)
C21 H21 0.9300
C22 C23 1.370(8)
C22 H22 0.9300
C23 C24 1.390(7)
C23 H23 0.9300
C24 H24 0.9300
C26 H26A 0.9600
C26 H26B 0.9600
C26 H26C 0.9600
C27 H27A 0.9600
C27 H27B 0.9600
C27 H27C 0.9600
C28 H28A 0.9600
C28 H28B 0.9600
C28 H28C 0.9600
C29 H29A 0.9600
C29 H29B 0.9600
C29 H29C 0.9600
C30 H30A 0.9600
C30 H30B 0.9600
C30 H30C 0.9600
C31 H31A 0.9600
C31 H31B 0.9600
C31 H31C 0.9600
C32 C37 1.388(7)
C32 C33 1.393(7)
C32 C38 1.483(7)
C33 C34 1.379(8)
C33 H33 0.9300
C34 C35 1.374(8)
C34 H34 0.9300
C35 C36 1.379(8)
C35 H35 0.9300
C36 C37 1.361(8)
C36 H36 0.9300
C37 H37 0.9300
C38 H38A 0.9600
C38 H38B 0.9600
C38 H38C 0.9600
